data_7012802
loop_
_publ_author_name
'Balazs, Lucia'
'Stanga, Olimpiu'
'Breunig, Hans J.'
'Silvestru, Cristian'

_publ_section_title
;
 Hypervalent 5?Bi?12 derivatives containing
 dichalcogenoimidodiphosphinato ligands. Crystal structure and solution
 behaviour of [2-(Me2NCH2)C6H4]BiCl[(XPR2)(YPR?2)N] (X, Y = O, S, Se;
 R, R? = Me, Ph)
;
_journal_issue 11
_journal_name_full 'Dalton Transactions'
_journal_page_first 2237
_journal_paper_doi 10.1039/b301290e
_journal_year 2003
_chemical_formula_sum 'C23 H28 Bi Cl N2 O P2 S'
_chemical_formula_weight 686.90
_chemical_name_systematic ?
_space_group_IT_number 61
_symmetry_cell_setting orthorhombic
_symmetry_space_group_name_Hall '-P 2ac 2ab'
_symmetry_space_group_name_H-M 'P b c a'
_atom_sites_solution_hydrogens geom
_atom_sites_solution_primary direct
_atom_sites_solution_secondary difmap
_audit_creation_method SHELXL-97
_cell_angle_alpha 90.00
_cell_angle_beta 90.00
_cell_angle_gamma 90.00
_cell_formula_units_Z 8
_cell_length_a 12.4890(10)
_cell_length_b 19.2340(10)
_cell_length_c 21.543(2)
_cell_measurement_reflns_used 89
_cell_measurement_temperature 173(2)
_cell_measurement_theta_max 15.023
_cell_measurement_theta_min 2.319
_cell_volume 5174.9(7)
_computing_cell_refinement 'Siemens XSCANS'
_computing_data_collection 'Siemens XSCANS'
_computing_data_reduction 'Siemens XSCANS'
_computing_molecular_graphics DIAMOND
_computing_publication_material 'SHELXL-97 (Sheldrick, 1997)'
_computing_structure_refinement 'SHELXL-97 (Sheldrick, 1997)'
_computing_structure_solution 'SHELXS-97 (Sheldrick, 1990)'
_diffrn_ambient_temperature 173(2)
_diffrn_measured_fraction_theta_full 0.987
_diffrn_measured_fraction_theta_max 0.987
_diffrn_measurement_device_type 'Siemens P4'
_diffrn_measurement_method '2\q/\w scans'
_diffrn_radiation_monochromator graphite
_diffrn_radiation_source 'fine-focus sealed tube'
_diffrn_radiation_type MoK\a
_diffrn_radiation_wavelength 0.71073
_diffrn_reflns_av_R_equivalents 0.0346
_diffrn_reflns_av_sigmaI/netI 0.1006
_diffrn_reflns_limit_h_max 16
_diffrn_reflns_limit_h_min -1
_diffrn_reflns_limit_k_max 1
_diffrn_reflns_limit_k_min -24
_diffrn_reflns_limit_l_max 1
_diffrn_reflns_limit_l_min -27
_diffrn_reflns_number 7205
_diffrn_reflns_theta_full 27.51
_diffrn_reflns_theta_max 27.51
_diffrn_reflns_theta_min 2.71
_diffrn_standards_decay_% 'random variation +/-2.0'
_diffrn_standards_interval_count 197
_diffrn_standards_number 3
_exptl_absorpt_coefficient_mu 7.140
_exptl_absorpt_correction_T_max 0.240
_exptl_absorpt_correction_T_min 0.088
_exptl_absorpt_correction_type refdelf
_exptl_absorpt_process_details 'Walker & Stuart, 1983'
_exptl_crystal_colour colorless
_exptl_crystal_density_diffrn 1.763
_exptl_crystal_density_method 'not measured'
_exptl_crystal_description bloks
_exptl_crystal_F_000 2672
_exptl_crystal_size_max 0.5
_exptl_crystal_size_mid 0.3
_exptl_crystal_size_min 0.2
_refine_diff_density_max 0.809
_refine_diff_density_min -0.739
_refine_diff_density_rms 0.179
_refine_ls_extinction_method none
_refine_ls_goodness_of_fit_ref 1.001
_refine_ls_hydrogen_treatment refU
_refine_ls_matrix_type full
_refine_ls_number_parameters 287
_refine_ls_number_reflns 5868
_refine_ls_number_restraints 0
_refine_ls_restrained_S_all 1.001
_refine_ls_R_factor_all 0.1277
_refine_ls_R_factor_gt 0.0503
_refine_ls_shift/su_max 0.005
_refine_ls_shift/su_mean 0.000
_refine_ls_structure_factor_coef Fsqd
_refine_ls_weighting_details 'calc w=1/[\s^2^(Fo^2^)+(0.0175P)^2^+7.5225P] where P=(Fo^2^+2Fc^2^)/3'
_refine_ls_weighting_scheme calc
_refine_ls_wR_factor_gt 0.0771
_refine_ls_wR_factor_ref 0.0954
_reflns_number_gt 3065
_reflns_number_total 5868
_reflns_threshold_expression >2sigma(I)
_cod_data_source_file b301290e.txt
_cod_data_source_block cs7
_cod_depositor_comments
;
The following automatic conversions were performed:
'_symmetry_cell_setting' value 'Orthorhombic' changed to 'orthorhombic'
according to '/home/saulius/struct/CIF-dictionaries/cif_core.dic'
dictionary named 'cif_core.dic' version 2.4.1 from 2010-06-29.

Automatic conversion script
Id: cif_fix_enum 1527 2010-12-29 10:47:43Z saulius 
;
_cod_original_sg_symbol_H-M Pbca
_cod_database_code 7012802

loop_
_symmetry_equiv_pos_as_xyz
'x, y, z'
'-x+1/2, -y, z+1/2'
'-x, y+1/2, -z+1/2'
'x+1/2, -y+1/2, -z'
'-x, -y, -z'
'x-1/2, y, -z-1/2'
'x, -y-1/2, z-1/2'
'-x-1/2, y-1/2, z'

loop_
_atom_site_label
_atom_site_type_symbol
_atom_site_fract_x
_atom_site_fract_y
_atom_site_fract_z
_atom_site_U_iso_or_equiv
_atom_site_adp_type
_atom_site_occupancy
_atom_site_symmetry_multiplicity
_atom_site_calc_flag
_atom_site_refinement_flags
_atom_site_disorder_assembly
_atom_site_disorder_group
Bi1 Bi 0.75504(3) 0.139181(15) 0.594249(13) 0.02228(9) Uani 1 1 d . . .
P1 P 0.90965(18) -0.01135(12) 0.59633(12) 0.0229(5) Uani 1 1 d . . .
Cl1 Cl 0.5909(2) 0.22501(13) 0.61404(11) 0.0375(6) Uani 1 1 d . . .
S1 S 0.6313(2) 0.02326(13) 0.61915(11) 0.0312(6) Uani 1 1 d . . .
O1 O 0.8934(5) 0.0595(3) 0.5660(3) 0.0288(15) Uani 1 1 d . . .
P2 P 0.7349(2) -0.01176(12) 0.68393(10) 0.0249(5) Uani 1 1 d . . .
N1 N 0.8783(6) 0.2216(4) 0.5349(3) 0.0280(18) Uani 1 1 d . . .
N2 N 0.8560(6) -0.0218(4) 0.6635(3) 0.0284(18) Uani 1 1 d . . .
C2 C 0.7734(8) 0.1632(4) 0.4520(4) 0.027(2) Uani 1 1 d . . .
C1 C 0.7039(7) 0.1324(4) 0.4957(4) 0.0228(19) Uani 1 1 d . . .
C6 C 0.6081(8) 0.1035(5) 0.4753(4) 0.031(2) Uani 1 1 d . . .
H6 H 0.5603 0.0830 0.5043 0.039(8) Uiso 1 1 calc R . .
C5 C 0.5820(9) 0.1043(5) 0.4128(4) 0.036(2) Uani 1 1 d . . .
H5 H 0.5167 0.0840 0.3991 0.039(8) Uiso 1 1 calc R . .
C4 C 0.6496(8) 0.1340(5) 0.3710(4) 0.035(2) Uani 1 1 d . . .
H4 H 0.6312 0.1338 0.3282 0.039(8) Uiso 1 1 calc R . .
C3 C 0.7449(10) 0.1647(5) 0.3897(4) 0.038(2) Uani 1 1 d . . .
H3 H 0.7902 0.1865 0.3601 0.039(8) Uiso 1 1 calc R . .
C7 C 0.8809(8) 0.1886(5) 0.4728(4) 0.029(2) Uani 1 1 d . . .
H7A H 0.9313 0.1488 0.4739 0.019(16) Uiso 1 1 calc R . .
H7B H 0.9083 0.2226 0.4422 0.019(16) Uiso 1 1 calc R . .
C8 C 0.8326(8) 0.2913(5) 0.5305(4) 0.034(2) Uani 1 1 d . . .
H8A H 0.8248 0.3110 0.5722 0.027(7) Uiso 1 1 calc R . .
H8B H 0.7623 0.2888 0.5104 0.027(7) Uiso 1 1 calc R . .
H8C H 0.8802 0.3209 0.5058 0.027(7) Uiso 1 1 calc R . .
C9 C 0.9833(7) 0.2238(5) 0.5627(4) 0.034(2) Uani 1 1 d . . .
H9A H 1.0334 0.2464 0.5342 0.027(7) Uiso 1 1 calc R . .
H9B H 1.0076 0.1763 0.5713 0.027(7) Uiso 1 1 calc R . .
H9C H 0.9801 0.2501 0.6016 0.027(7) Uiso 1 1 calc R . .
C10 C 1.0501(7) -0.0262(5) 0.6060(4) 0.028(2) Uani 1 1 d . . .
H10A H 1.0840 -0.0308 0.5652 0.027(7) Uiso 1 1 calc R . .
H10B H 1.0611 -0.0691 0.6298 0.027(7) Uiso 1 1 calc R . .
H10C H 1.0821 0.0130 0.6284 0.027(7) Uiso 1 1 calc R . .
C11 C 0.8621(8) -0.0763(5) 0.5430(4) 0.028(2) Uani 1 1 d . . .
H11A H 0.7850 -0.0703 0.5366 0.027(7) Uiso 1 1 calc R . .
H11B H 0.8760 -0.1226 0.5602 0.027(7) Uiso 1 1 calc R . .
H11C H 0.8995 -0.0714 0.5033 0.027(7) Uiso 1 1 calc R . .
C18 C 0.6790(7) -0.0931(4) 0.7121(4) 0.0206(19) Uani 1 1 d . . .
C23 C 0.7332(8) -0.1549(5) 0.7011(4) 0.033(2) Uani 1 1 d . . .
H23 H 0.7995 -0.1543 0.6794 0.039(8) Uiso 1 1 calc R . .
C22 C 0.6908(8) -0.2177(5) 0.7215(4) 0.035(2) Uani 1 1 d . . .
H22 H 0.7281 -0.2599 0.7142 0.039(8) Uiso 1 1 calc R . .
C21 C 0.5957(9) -0.2182(5) 0.7520(4) 0.037(3) Uani 1 1 d . . .
H21 H 0.5668 -0.2610 0.7661 0.039(8) Uiso 1 1 calc R . .
C20 C 0.5408(8) -0.1576(5) 0.7627(4) 0.039(3) Uani 1 1 d . . .
H20 H 0.4742 -0.1589 0.7841 0.039(8) Uiso 1 1 calc R . .
C19 C 0.5810(8) -0.0952(4) 0.7430(4) 0.027(2) Uani 1 1 d . . .
H19 H 0.5422 -0.0535 0.7502 0.039(8) Uiso 1 1 calc R . .
C12 C 0.7334(9) 0.0485(4) 0.7498(4) 0.030(2) Uani 1 1 d . . .
C13 C 0.6538(9) 0.0958(5) 0.7580(4) 0.036(3) Uani 1 1 d . . .
H13 H 0.5957 0.0976 0.7296 0.039(8) Uiso 1 1 calc R . .
C14 C 0.6576(11) 0.1417(6) 0.8082(5) 0.052(3) Uani 1 1 d . . .
H14 H 0.6028 0.1754 0.8134 0.039(8) Uiso 1 1 calc R . .
C15 C 0.7402(12) 0.1382(6) 0.8501(5) 0.057(3) Uani 1 1 d . . .
H15 H 0.7406 0.1683 0.8851 0.039(8) Uiso 1 1 calc R . .
C16 C 0.8208(11) 0.0923(7) 0.8419(6) 0.066(4) Uani 1 1 d . . .
H16 H 0.8800 0.0917 0.8696 0.039(8) Uiso 1 1 calc R . .
C17 C 0.8159(9) 0.0458(6) 0.7921(4) 0.045(3) Uani 1 1 d . . .
H17 H 0.8705 0.0118 0.7874 0.039(8) Uiso 1 1 calc R . .

loop_
_atom_site_aniso_label
_atom_site_aniso_U_11
_atom_site_aniso_U_22
_atom_site_aniso_U_33
_atom_site_aniso_U_23
_atom_site_aniso_U_13
_atom_site_aniso_U_12
Bi1 0.02278(15) 0.02207(13) 0.02198(13) 0.00144(15) 0.0005(2) 0.0026(2)
P1 0.0243(11) 0.0200(11) 0.0245(11) 0.0008(11) 0.0057(12) 0.0003(10)
Cl1 0.0330(14) 0.0402(15) 0.0393(14) -0.0060(11) -0.0018(12) 0.0176(12)
S1 0.0269(13) 0.0340(13) 0.0326(12) 0.0090(12) -0.0019(11) -0.0026(12)
O1 0.030(4) 0.021(3) 0.036(3) 0.008(3) 0.015(3) 0.006(3)
P2 0.0245(14) 0.0269(11) 0.0234(10) 0.0038(9) 0.0051(12) 0.0033(12)
N1 0.023(4) 0.033(5) 0.028(4) -0.001(4) 0.005(4) -0.007(4)
N2 0.021(4) 0.039(5) 0.025(4) 0.005(4) 0.006(4) 0.004(4)
C2 0.034(6) 0.023(4) 0.024(4) -0.004(3) -0.007(4) 0.013(4)
C1 0.034(5) 0.015(4) 0.020(4) 0.001(3) -0.004(4) -0.002(4)
C6 0.027(5) 0.028(5) 0.038(5) -0.001(5) -0.003(5) -0.005(5)
C5 0.046(6) 0.035(6) 0.029(5) -0.006(5) -0.003(5) -0.010(5)
C4 0.039(6) 0.042(6) 0.025(5) -0.005(5) -0.010(4) 0.002(6)
C3 0.042(6) 0.043(5) 0.029(4) 0.000(4) 0.013(6) 0.012(7)
C7 0.032(5) 0.030(5) 0.025(5) 0.004(4) 0.009(4) 0.000(5)
C8 0.036(6) 0.028(5) 0.038(6) 0.005(5) 0.001(5) 0.004(5)
C9 0.030(5) 0.033(6) 0.039(6) 0.007(5) -0.010(5) -0.010(5)
C10 0.029(5) 0.027(5) 0.028(5) 0.004(4) 0.008(4) -0.005(4)
C11 0.034(6) 0.029(5) 0.022(5) 0.001(4) 0.004(4) -0.006(5)
C18 0.022(5) 0.022(5) 0.018(4) 0.001(3) -0.001(4) 0.002(4)
C23 0.028(6) 0.047(6) 0.025(4) -0.002(4) -0.001(5) 0.007(5)
C22 0.049(7) 0.021(5) 0.034(5) 0.003(4) -0.009(5) 0.000(5)
C21 0.053(7) 0.039(6) 0.018(5) 0.013(5) -0.012(5) -0.016(6)
C20 0.036(6) 0.053(7) 0.027(5) 0.010(5) 0.007(4) -0.002(5)
C19 0.030(5) 0.022(5) 0.027(5) 0.007(4) 0.002(4) -0.001(4)
C12 0.037(6) 0.020(4) 0.032(4) 0.000(3) 0.009(5) -0.002(5)
C13 0.050(7) 0.028(6) 0.029(5) 0.007(4) 0.006(5) 0.011(5)
C14 0.078(9) 0.034(6) 0.045(6) 0.008(6) 0.031(7) 0.021(8)
C15 0.085(9) 0.037(5) 0.048(6) -0.021(5) 0.011(9) -0.008(10)
C16 0.069(9) 0.069(9) 0.058(8) -0.030(7) -0.016(8) 0.005(8)
C17 0.053(7) 0.044(7) 0.038(6) -0.010(5) -0.011(6) 0.022(6)

loop_
_atom_type_symbol
_atom_type_description
_atom_type_scat_dispersion_real
_atom_type_scat_dispersion_imag
_atom_type_scat_source
C C 0.0033 0.0016 'International Tables Vol C Tables 4.2.6.8 and 6.1.1.4'
H H 0.0000 0.0000 'International Tables Vol C Tables 4.2.6.8 and 6.1.1.4'
N N 0.0061 0.0033 'International Tables Vol C Tables 4.2.6.8 and 6.1.1.4'
O O 0.0106 0.0060 'International Tables Vol C Tables 4.2.6.8 and 6.1.1.4'
P P 0.1023 0.0942 'International Tables Vol C Tables 4.2.6.8 and 6.1.1.4'
S S 0.1246 0.1234 'International Tables Vol C Tables 4.2.6.8 and 6.1.1.4'
Cl Cl 0.1484 0.1585 'International Tables Vol C Tables 4.2.6.8 and 6.1.1.4'
Bi Bi -4.1077 10.2566 'International Tables Vol C Tables 4.2.6.8 and 6.1.1.4'

loop_
_geom_angle_atom_site_label_1
_geom_angle_atom_site_label_2
_geom_angle_atom_site_label_3
_geom_angle
_geom_angle_site_symmetry_1
_geom_angle_site_symmetry_3
_geom_angle_publ_flag
C1 Bi1 O1 85.8(3) . . ?
C1 Bi1 N1 74.4(3) . . ?
O1 Bi1 N1 80.5(2) . . ?
C1 Bi1 Cl1 88.2(2) . . ?
O1 Bi1 Cl1 173.83(16) . . ?
N1 Bi1 Cl1 99.15(19) . . ?
C1 Bi1 S1 88.7(2) . . ?
O1 Bi1 S1 86.34(15) . . ?
N1 Bi1 S1 159.21(17) . . ?
Cl1 Bi1 S1 92.21(9) . . ?
O1 P1 N2 116.3(4) . . ?
O1 P1 C10 108.9(4) . . ?
N2 P1 C10 106.4(4) . . ?
O1 P1 C11 107.7(4) . . ?
N2 P1 C11 110.5(4) . . ?
C10 P1 C11 106.7(5) . . ?
P2 S1 Bi1 92.60(12) . . ?
P1 O1 Bi1 124.1(3) . . ?
N2 P2 C18 110.7(4) . . ?
N2 P2 C12 107.5(5) . . ?
C18 P2 C12 106.4(4) . . ?
N2 P2 S1 117.4(3) . . ?
C18 P2 S1 105.8(3) . . ?
C12 P2 S1 108.5(3) . . ?
C9 N1 C8 110.9(8) . . ?
C9 N1 C7 111.6(8) . . ?
C8 N1 C7 110.1(7) . . ?
C9 N1 Bi1 111.0(6) . . ?
C8 N1 Bi1 111.6(5) . . ?
C7 N1 Bi1 101.5(5) . . ?
P2 N2 P1 129.1(5) . . ?
C3 C2 C1 119.7(9) . . ?
C3 C2 C7 120.9(9) . . ?
C1 C2 C7 119.2(7) . . ?
C6 C1 C2 119.1(8) . . ?
C6 C1 Bi1 125.0(7) . . ?
C2 C1 Bi1 115.9(6) . . ?
C5 C6 C1 120.3(9) . . ?
C4 C5 C6 120.1(9) . . ?
C5 C4 C3 121.2(8) . . ?
C4 C3 C2 119.5(9) . . ?
N1 C7 C2 113.0(7) . . ?
C23 C18 C19 119.0(8) . . ?
C23 C18 P2 119.5(7) . . ?
C19 C18 P2 121.5(7) . . ?
C18 C23 C22 120.2(9) . . ?
C21 C22 C23 119.5(10) . . ?
C22 C21 C20 120.9(10) . . ?
C19 C20 C21 120.6(9) . . ?
C20 C19 C18 119.8(9) . . ?
C13 C12 C17 119.1(9) . . ?
C13 C12 P2 122.1(8) . . ?
C17 C12 P2 118.8(8) . . ?
C12 C13 C14 119.9(11) . . ?
C15 C14 C13 120.3(11) . . ?
C16 C15 C14 120.4(10) . . ?
C15 C16 C17 119.1(12) . . ?
C12 C17 C16 121.1(11) . . ?

loop_
_geom_bond_atom_site_label_1
_geom_bond_atom_site_label_2
_geom_bond_distance
_geom_bond_site_symmetry_2
_geom_bond_publ_flag
Bi1 C1 2.221(8) . ?
Bi1 O1 2.389(6) . ?
Bi1 N1 2.553(7) . ?
Bi1 Cl1 2.666(2) . ?
Bi1 S1 2.765(3) . ?
P1 O1 1.524(6) . ?
P1 N2 1.608(7) . ?
P1 C10 1.790(9) . ?
P1 C11 1.797(9) . ?
S1 P2 2.018(3) . ?
P2 N2 1.588(8) . ?
P2 C18 1.818(9) . ?
P2 C12 1.833(9) . ?
N1 C9 1.442(10) . ?
N1 C8 1.460(11) . ?
N1 C7 1.481(10) . ?
C2 C3 1.388(11) . ?
C2 C1 1.411(12) . ?
C2 C7 1.497(12) . ?
C1 C6 1.392(12) . ?
C6 C5 1.384(12) . ?
C5 C4 1.361(13) . ?
C4 C3 1.388(14) . ?
C18 C23 1.389(12) . ?
C18 C19 1.393(12) . ?
C23 C22 1.390(12) . ?
C22 C21 1.358(13) . ?
C21 C20 1.372(14) . ?
C20 C19 1.367(13) . ?
C12 C13 1.358(13) . ?
C12 C17 1.377(13) . ?
C13 C14 1.397(13) . ?
C14 C15 1.372(16) . ?
C15 C16 1.351(17) . ?
C16 C17 1.398(13) . ?

loop_
_geom_torsion_atom_site_label_1
_geom_torsion_atom_site_label_2
_geom_torsion_atom_site_label_3
_geom_torsion_atom_site_label_4
_geom_torsion
_geom_torsion_site_symmetry_1
_geom_torsion_site_symmetry_2
_geom_torsion_site_symmetry_3
_geom_torsion_site_symmetry_4
_geom_torsion_publ_flag
C1 Bi1 S1 P2 145.9(2) . . . . ?
O1 Bi1 S1 P2 60.00(17) . . . . ?
N1 Bi1 S1 P2 110.6(5) . . . . ?
Cl1 Bi1 S1 P2 -126.01(12) . . . . ?
N2 P1 O1 Bi1 -19.9(6) . . . . ?
C10 P1 O1 Bi1 -140.0(4) . . . . ?
C11 P1 O1 Bi1 104.7(5) . . . . ?
C1 Bi1 O1 P1 -121.9(5) . . . . ?
N1 Bi1 O1 P1 163.2(4) . . . . ?
Cl1 Bi1 O1 P1 -109.6(13) . . . . ?
S1 Bi1 O1 P1 -33.0(4) . . . . ?
Bi1 S1 P2 N2 -55.0(4) . . . . ?
Bi1 S1 P2 C18 -179.1(3) . . . . ?
Bi1 S1 P2 C12 67.1(3) . . . . ?
C1 Bi1 N1 C9 -147.3(7) . . . . ?
O1 Bi1 N1 C9 -59.0(6) . . . . ?
Cl1 Bi1 N1 C9 127.2(6) . . . . ?
S1 Bi1 N1 C9 -110.5(7) . . . . ?
C1 Bi1 N1 C8 88.5(6) . . . . ?
O1 Bi1 N1 C8 176.8(6) . . . . ?
Cl1 Bi1 N1 C8 3.0(6) . . . . ?
S1 Bi1 N1 C8 125.3(6) . . . . ?
C1 Bi1 N1 C7 -28.6(5) . . . . ?
O1 Bi1 N1 C7 59.6(5) . . . . ?
Cl1 Bi1 N1 C7 -114.1(5) . . . . ?
S1 Bi1 N1 C7 8.2(9) . . . . ?
C18 P2 N2 P1 118.4(6) . . . . ?
C12 P2 N2 P1 -125.7(6) . . . . ?
S1 P2 N2 P1 -3.1(8) . . . . ?
O1 P1 N2 P2 55.2(8) . . . . ?
C10 P1 N2 P2 176.7(6) . . . . ?
C11 P1 N2 P2 -67.8(8) . . . . ?
C3 C2 C1 C6 0.6(13) . . . . ?
C7 C2 C1 C6 -174.5(8) . . . . ?
C3 C2 C1 Bi1 -176.5(6) . . . . ?
C7 C2 C1 Bi1 8.4(10) . . . . ?
O1 Bi1 C1 C6 113.5(8) . . . . ?
N1 Bi1 C1 C6 -165.2(8) . . . . ?
Cl1 Bi1 C1 C6 -65.1(7) . . . . ?
S1 Bi1 C1 C6 27.1(7) . . . . ?
O1 Bi1 C1 C2 -69.5(6) . . . . ?
N1 Bi1 C1 C2 11.8(6) . . . . ?
Cl1 Bi1 C1 C2 111.8(6) . . . . ?
S1 Bi1 C1 C2 -155.9(6) . . . . ?
C2 C1 C6 C5 0.6(14) . . . . ?
Bi1 C1 C6 C5 177.5(7) . . . . ?
C1 C6 C5 C4 -0.6(15) . . . . ?
C6 C5 C4 C3 -0.7(15) . . . . ?
C5 C4 C3 C2 1.9(15) . . . . ?
C1 C2 C3 C4 -1.8(14) . . . . ?
C7 C2 C3 C4 173.1(9) . . . . ?
C9 N1 C7 C2 160.2(8) . . . . ?
C8 N1 C7 C2 -76.3(9) . . . . ?
Bi1 N1 C7 C2 42.0(8) . . . . ?
C3 C2 C7 N1 146.3(8) . . . . ?
C1 C2 C7 N1 -38.7(11) . . . . ?
N2 P2 C18 C23 -13.8(8) . . . . ?
C12 P2 C18 C23 -130.3(7) . . . . ?
S1 P2 C18 C23 114.4(7) . . . . ?
N2 P2 C18 C19 168.3(7) . . . . ?
C12 P2 C18 C19 51.7(8) . . . . ?
S1 P2 C18 C19 -63.6(7) . . . . ?
C19 C18 C23 C22 -1.1(13) . . . . ?
P2 C18 C23 C22 -179.1(7) . . . . ?
C18 C23 C22 C21 0.4(14) . . . . ?
C23 C22 C21 C20 0.2(14) . . . . ?
C22 C21 C20 C19 -0.1(15) . . . . ?
C21 C20 C19 C18 -0.5(14) . . . . ?
C23 C18 C19 C20 1.1(13) . . . . ?
P2 C18 C19 C20 179.1(7) . . . . ?
N2 P2 C12 C13 144.1(8) . . . . ?
C18 P2 C12 C13 -97.2(8) . . . . ?
S1 P2 C12 C13 16.2(9) . . . . ?
N2 P2 C12 C17 -35.5(9) . . . . ?
C18 P2 C12 C17 83.1(9) . . . . ?
S1 P2 C12 C17 -163.5(7) . . . . ?
C17 C12 C13 C14 1.2(15) . . . . ?
P2 C12 C13 C14 -178.5(8) . . . . ?
C12 C13 C14 C15 -1.4(17) . . . . ?
C13 C14 C15 C16 2.6(19) . . . . ?
C14 C15 C16 C17 -4(2) . . . . ?
C13 C12 C17 C16 -2.1(17) . . . . ?
P2 C12 C17 C16 177.6(9) . . . . ?
C15 C16 C17 C12 3.3(19) . . . . ?
